data_4130320
loop_
_publ_author_name
'Golder, Matthew R.'
'Colwell, Curtis E.'
'Wong, Bryan M.'
'Zakharov, Lev N.'
'Zhen, Jingxin'
'Jasti, Ramesh'

_publ_section_title
;
 Iterative Reductive Aromatization/Ring-Closing Metathesis Strategy toward
 the Synthesis of Strained Aromatic Belts.
;
_journal_issue 20
_journal_name_full 'Journal of the American Chemical Society'
_journal_page_first 6577
_journal_page_last 6582
_journal_paper_doi 10.1021/jacs.6b02240
_journal_volume 138
_journal_year 2016
_chemical_formula_sum 'C60 H48 O2'
_chemical_formula_weight 800.98
_space_group_crystal_system monoclinic
_space_group_IT_number 14
_space_group_name_Hall '-P 2ybc'
_space_group_name_H-M_alt 'P 1 21/c 1'
_atom_sites_solution_hydrogens geom
_audit_creation_method SHELXL-2013
_cell_angle_alpha 90
_cell_angle_beta 110.381(3)
_cell_angle_gamma 90
_cell_formula_units_Z 2
_cell_length_a 13.3012(7)
_cell_length_b 9.9339(5)
_cell_length_c 17.0395(6)
_cell_measurement_reflns_used 1805
_cell_measurement_temperature 173(2)
_cell_measurement_theta_max 60.32
_cell_measurement_theta_min 3.54
_cell_volume 2110.53(18)
_computing_cell_refinement 'Bruker SAINT'
_computing_data_collection 'Bruker APEX2'
_computing_data_reduction 'Bruker SAINT'
_computing_molecular_graphics 'Bruker SHELXTL'
_computing_publication_material 'Bruker SHELXTL'
_computing_structure_refinement 'SHELXL-2013 (Sheldrick 2013)'
_computing_structure_solution 'SHELXS-97 (Sheldrick 2008)'
_diffrn_ambient_temperature 173(2)
_diffrn_measured_fraction_theta_full 0.970
_diffrn_measured_fraction_theta_max 0.997
_diffrn_measurement_device_type 'Bruker APEX-II CCD'
_diffrn_measurement_method '\f and \w scans'
_diffrn_radiation_type CuK\a
_diffrn_radiation_wavelength 1.54178
_diffrn_reflns_av_R_equivalents 0.0426
_diffrn_reflns_av_unetI/netI 0.0372
_diffrn_reflns_Laue_measured_fraction_full 0.970
_diffrn_reflns_Laue_measured_fraction_max 0.997
_diffrn_reflns_limit_h_max 14
_diffrn_reflns_limit_h_min -15
_diffrn_reflns_limit_k_max 11
_diffrn_reflns_limit_k_min -10
_diffrn_reflns_limit_l_max 19
_diffrn_reflns_limit_l_min -20
_diffrn_reflns_number 11828
_diffrn_reflns_point_group_measured_fraction_full 0.970
_diffrn_reflns_point_group_measured_fraction_max 0.997
_diffrn_reflns_theta_full 67.679
_diffrn_reflns_theta_max 66.642
_diffrn_reflns_theta_min 3.545
_diffrn_source 'Incoatec I\mS'
_exptl_absorpt_coefficient_mu 0.572
_exptl_absorpt_correction_T_max 0.7528
_exptl_absorpt_correction_T_min 0.6560
_exptl_absorpt_correction_type multi-scan
_exptl_absorpt_process_details SADABS
_exptl_crystal_colour orange
_exptl_crystal_density_diffrn 1.260
_exptl_crystal_description block
_exptl_crystal_F_000 848
_exptl_crystal_size_max 0.150
_exptl_crystal_size_mid 0.120
_exptl_crystal_size_min 0.100
_refine_diff_density_max 0.314
_refine_diff_density_min -0.380
_refine_diff_density_rms 0.063
_refine_ls_extinction_method none
_refine_ls_goodness_of_fit_ref 1.015
_refine_ls_hydrogen_treatment constr
_refine_ls_matrix_type full
_refine_ls_number_parameters 334
_refine_ls_number_reflns 3706
_refine_ls_number_restraints 34
_refine_ls_restrained_S_all 1.033
_refine_ls_R_factor_all 0.1330
_refine_ls_R_factor_gt 0.1024
_refine_ls_shift/su_max 0.002
_refine_ls_shift/su_mean 0.001
_refine_ls_structure_factor_coef Fsqd
_refine_ls_weighting_details 'w=1/[\s^2^(Fo^2^)+(0.3200P)^2^] where P=(Fo^2^+2Fc^2^)/3'
_refine_ls_weighting_scheme calc
_refine_ls_wR_factor_gt 0.3416
_refine_ls_wR_factor_ref 0.4100
_reflns_Friedel_coverage 0.000
_reflns_number_gt 2234
_reflns_number_total 3706
_reflns_threshold_expression 'I > 2\s(I)'
_cod_data_source_file ja6b02240_si_002.cif
_cod_data_source_block cu_jasti32_0m_a
_cod_original_sg_symbol_H-M 'P 21/c'
_cod_database_code 4130320
_shelx_space_group_comment
;
The symmetry employed for this shelxl refinement is uniquely defined
by the following loop, which should always be used as a source of
symmetry information in preference to the above space-group names.
They are only intended as comments.
;
_shelx_estimated_absorpt_t_min 0.919
_shelx_estimated_absorpt_t_max 0.945
_shelxl_version_number 2013-4

loop_
_space_group_symop_operation_xyz
'x, y, z'
'-x, y+1/2, -z+1/2'
'-x, -y, -z'
'x, -y-1/2, z-1/2'

loop_
_atom_site_label
_atom_site_type_symbol
_atom_site_fract_x
_atom_site_fract_y
_atom_site_fract_z
_atom_site_U_iso_or_equiv
_atom_site_adp_type
_atom_site_occupancy
_atom_site_site_symmetry_order
_atom_site_calc_flag
_atom_site_refinement_flags_posn
_atom_site_refinement_flags_adp
_atom_site_refinement_flags_occupancy
C1 C 0.0580(9) 0.4536(5) -0.2068(4) 0.153(3) Uani 1 1 d D . .
C2 C 0.1166(9) 0.3707(6) -0.2406(4) 0.168(4) Uani 1 1 d D . .
H2A H 0.0885 0.3494 -0.2986 0.201 Uiso 1 1 calc R U .
C3 C 0.2130(8) 0.3196(8) -0.1927(4) 0.160(4) Uani 1 1 d D . .
H3A H 0.2500 0.2608 -0.2173 0.192 Uiso 1 1 calc R U .
C4 C 0.2590(7) 0.3523(8) -0.1072(4) 0.155(3) Uani 1 1 d D . .
C5 C 0.2120(9) 0.4583(7) -0.0794(5) 0.176(4) Uani 1 1 d D . .
C6 C 0.1124(9) 0.5085(6) -0.1294(4) 0.178(5) Uani 1 1 d D . .
H6A H 0.0815 0.5815 -0.1097 0.213 Uiso 1 1 calc R U .
C7 C 0.3323(6) 0.2563(9) -0.0464(5) 0.156(3) Uani 1 1 d D . .
C8 C 0.3794(7) 0.2834(9) 0.0411(5) 0.166(3) Uani 1 1 d D . .
C9 C 0.3643(17) 0.4092(17) 0.0607(14) 0.145(11) Uani 0.25 1 d D . P
H9A H 0.4015 0.4453 0.1147 0.174 Uiso 0.25 1 calc R U P
C10 C 0.291(2) 0.485(2) -0.0015(11) 0.159(14) Uani 0.25 1 d D . P
H10A H 0.2964 0.5784 0.0118 0.191 Uiso 0.25 1 calc R U P
C11 C 0.3380(6) 0.1198(9) -0.0656(5) 0.151(3) Uani 1 1 d D . .
H11A H 0.3174 0.0955 -0.1230 0.181 Uiso 1 1 calc R U .
C12 C 0.3719(4) 0.0172(8) -0.0062(4) 0.134(2) Uani 1 1 d D . .
C13 C 0.4009(3) 0.0492(7) 0.0790(4) 0.124(2) Uani 1 1 d D . .
C14 C 0.4082(5) 0.1860(9) 0.1023(5) 0.157(3) Uani 1 1 d D . .
C15 C 0.4027(3) -0.0576(8) 0.1390(4) 0.128(2) Uani 1 1 d D . .
C16 C 0.4057(6) -0.1955(9) 0.1196(4) 0.151(3) Uani 1 1 d D . .
C17 C 0.3988(11) -0.2368(17) 0.0361(10) 0.108(7) Uani 0.25 1 d D . P
H17A H 0.3976 -0.3290 0.0210 0.129 Uiso 0.25 1 calc R U P
C18 C 0.3939(12) -0.1326(16) -0.0212(10) 0.102(6) Uani 0.25 1 d D . P
H18A H 0.4046 -0.1552 -0.0719 0.122 Uiso 0.25 1 calc R U P
C19 C 0.3814(4) -0.0236(9) 0.2110(4) 0.142(3) Uani 1 1 d D . .
C20 C 0.3992(13) 0.1205(19) 0.2391(12) 0.145(12) Uani 0.25 1 d D . P
H20A H 0.4071 0.1421 0.2953 0.174 Uiso 0.25 1 calc R U P
C21 C 0.4045(12) 0.227(2) 0.1836(11) 0.117(8) Uani 0.25 1 d D . P
H21A H 0.4056 0.3186 0.1989 0.141 Uiso 0.25 1 calc R U P
C22 C 0.3765(6) -0.2901(8) 0.1645(5) 0.155(3) Uani 1 1 d D . .
C23 C 0.3344(6) -0.2597(8) 0.2267(3) 0.147(3) Uani 1 1 d D . .
C24 C 0.3494(6) -0.1226(9) 0.2532(4) 0.149(3) Uani 1 1 d D . .
H24A H 0.3364 -0.0985 0.3028 0.179 Uiso 1 1 calc R U .
C25 C 0.2623(7) -0.3512(7) 0.2500(3) 0.155(3) Uani 1 1 d D . .
C26 C 0.2153(9) -0.4623(7) 0.1985(4) 0.170(4) Uani 1 1 d D . .
C27 C 0.2865(19) -0.493(2) 0.1579(12) 0.145(12) Uani 0.25 1 d D . P
H27A H 0.2894 -0.5858 0.1455 0.174 Uiso 0.25 1 calc R U P
C28 C 0.3538(19) -0.4122(18) 0.1325(16) 0.157(12) Uani 0.25 1 d D . P
H28A H 0.3833 -0.4440 0.0925 0.188 Uiso 0.25 1 calc R U P
C29 C 0.2148(8) -0.3139(8) 0.3070(3) 0.155(3) Uani 1 1 d D . .
H29A H 0.2509 -0.2522 0.3503 0.186 Uiso 1 1 calc R U .
C30 C 0.1174(8) -0.3637(6) 0.3028(3) 0.154(4) Uani 1 1 d D . .
H30A H 0.0876 -0.3375 0.3437 0.185 Uiso 1 1 calc R U .
C31 C 0.0613(9) -0.4518(5) 0.2399(3) 0.158(4) Uani 1 1 d D . .
C32 C 0.1172(10) -0.5114(6) 0.1942(4) 0.171(5) Uani 1 1 d D . .
H32A H 0.0874 -0.5868 0.1596 0.205 Uiso 1 1 calc R U .
O1S O 0.9998(3) 0.7191(3) 0.45428(15) 0.1028(11) Uani 1 1 d . . .
C1S C 0.9112(5) 0.7171(7) 0.4795(3) 0.131(2) Uani 1 1 d . . .
H1SA H 0.8515 0.6671 0.4384 0.157 Uiso 1 1 calc R U .
H1SB H 0.8867 0.8100 0.4838 0.157 Uiso 1 1 calc R U .
C2S C 0.9446(5) 0.6489(5) 0.5633(3) 0.1067(15) Uani 1 1 d . . .
H2SA H 0.9181 0.6994 0.6023 0.128 Uiso 1 1 calc R U .
H2SB H 0.9162 0.5560 0.5578 0.128 Uiso 1 1 calc R U .
C3S C 1.0618(5) 0.6480(5) 0.5934(2) 0.1103(15) Uani 1 1 d . . .
H3SA H 1.0895 0.5546 0.6008 0.132 Uiso 1 1 calc R U .
H3SB H 1.0915 0.6960 0.6475 0.132 Uiso 1 1 calc R U .
C4S C 1.0915(5) 0.7190(6) 0.5267(3) 0.125(2) Uani 1 1 d . . .
H4SA H 1.1145 0.8124 0.5442 0.150 Uiso 1 1 calc R U .
H4SB H 1.1510 0.6714 0.5163 0.150 Uiso 1 1 calc R U .

loop_
_atom_site_aniso_label
_atom_site_aniso_U_11
_atom_site_aniso_U_22
_atom_site_aniso_U_33
_atom_site_aniso_U_23
_atom_site_aniso_U_13
_atom_site_aniso_U_12
C1 0.342(11) 0.065(2) 0.082(3) -0.005(2) 0.110(5) -0.038(5)
C2 0.342(13) 0.105(4) 0.092(4) -0.019(3) 0.120(6) -0.071(6)
C3 0.267(10) 0.145(6) 0.111(4) -0.036(4) 0.119(5) -0.094(6)
C4 0.225(8) 0.148(5) 0.113(4) -0.027(4) 0.088(5) -0.104(6)
C5 0.348(13) 0.105(4) 0.108(4) -0.045(4) 0.121(7) -0.109(6)
C6 0.379(16) 0.080(3) 0.091(4) -0.008(3) 0.104(7) -0.046(5)
C7 0.157(5) 0.193(7) 0.145(5) -0.071(5) 0.088(5) -0.116(5)
C8 0.181(7) 0.181(7) 0.134(5) -0.063(5) 0.052(5) -0.099(6)
C9 0.18(2) 0.136(17) 0.16(2) -0.098(18) 0.108(19) -0.102(18)
C10 0.31(4) 0.079(11) 0.14(2) -0.013(13) 0.16(3) -0.010(17)
C11 0.145(5) 0.204(7) 0.129(5) -0.073(5) 0.080(4) -0.083(5)
C12 0.101(3) 0.189(6) 0.125(4) -0.056(5) 0.053(3) -0.036(4)
C13 0.061(2) 0.186(6) 0.118(4) -0.060(4) 0.020(2) -0.018(3)
C14 0.126(4) 0.204(8) 0.126(5) -0.076(5) 0.026(4) -0.077(5)
C15 0.061(2) 0.192(6) 0.110(4) -0.051(4) 0.001(2) 0.022(3)
C16 0.138(5) 0.186(7) 0.122(4) -0.024(5) 0.035(4) 0.077(5)
C17 0.066(7) 0.097(11) 0.160(18) -0.058(13) 0.039(9) -0.005(7)
C18 0.077(8) 0.139(15) 0.104(11) -0.067(11) 0.048(8) -0.028(9)
C19 0.090(3) 0.217(8) 0.095(3) -0.052(4) 0.002(3) 0.022(4)
C20 0.061(8) 0.26(3) 0.109(14) -0.098(19) 0.029(9) -0.002(13)
C21 0.060(7) 0.157(18) 0.134(17) -0.073(15) 0.033(9) -0.030(9)
C22 0.176(6) 0.163(6) 0.119(4) 0.005(5) 0.042(4) 0.091(5)
C23 0.163(5) 0.182(6) 0.072(3) 0.002(4) 0.008(3) 0.100(5)
C24 0.140(5) 0.199(7) 0.079(3) -0.030(4) 0.000(3) 0.070(5)
C25 0.246(9) 0.137(5) 0.072(3) 0.030(3) 0.044(4) 0.096(5)
C26 0.331(13) 0.104(4) 0.081(3) 0.023(3) 0.079(5) 0.098(6)
C27 0.26(4) 0.082(11) 0.067(10) -0.011(9) 0.020(14) 0.031(16)
C28 0.20(3) 0.130(18) 0.123(17) -0.053(16) 0.028(17) 0.084(19)
C29 0.271(10) 0.126(5) 0.063(3) 0.020(3) 0.051(4) 0.062(6)
C30 0.316(12) 0.093(3) 0.066(3) 0.019(2) 0.081(5) 0.050(5)
C31 0.351(12) 0.068(3) 0.072(3) 0.012(2) 0.096(5) 0.012(5)
C32 0.360(15) 0.076(3) 0.106(4) 0.013(3) 0.118(7) 0.035(5)
O1S 0.168(3) 0.0905(18) 0.0595(14) 0.0024(12) 0.0512(16) -0.0063(17)
C1S 0.166(5) 0.153(5) 0.085(3) 0.026(3) 0.059(3) 0.059(4)
C2S 0.153(4) 0.098(3) 0.086(3) 0.010(2) 0.064(3) 0.011(3)
C3S 0.152(4) 0.116(3) 0.060(2) 0.005(2) 0.033(2) -0.019(3)
C4S 0.167(5) 0.144(4) 0.066(2) -0.008(2) 0.043(3) -0.058(4)

loop_
_atom_type_symbol
_atom_type_description
_atom_type_scat_dispersion_real
_atom_type_scat_dispersion_imag
_atom_type_scat_source
C C 0.0181 0.0091 'International Tables Vol C Tables 4.2.6.8 and 6.1.1.4'
H H 0.0000 0.0000 'International Tables Vol C Tables 4.2.6.8 and 6.1.1.4'
O O 0.0492 0.0322 'International Tables Vol C Tables 4.2.6.8 and 6.1.1.4'

loop_
_geom_angle_atom_site_label_1
_geom_angle_atom_site_label_2
_geom_angle_atom_site_label_3
_geom_angle
_geom_angle_site_symmetry_3
C6 C1 C2 116.7(10) .
C6 C1 C31 120.2(8) 3
C2 C1 C31 120.9(6) 3
C3 C2 C1 121.4(7) .
C3 C2 H2A 119.3 .
C1 C2 H2A 119.3 .
C2 C3 C4 121.1(9) .
C2 C3 H3A 119.5 .
C4 C3 H3A 119.5 .
C5 C4 C3 116.3(9) .
C5 C4 C7 120.7(6) .
C3 C4 C7 121.0(8) .
C4 C5 C6 120.5(7) .
C4 C5 C10 100.8(12) .
C6 C5 C10 138.7(12) .
C1 C6 C5 120.9(8) .
C1 C6 H6A 119.6 .
C5 C6 H6A 119.6 .
C11 C7 C8 112.8(9) .
C11 C7 C4 122.0(6) .
C8 C7 C4 123.2(8) .
C9 C8 C14 119.9(12) .
C9 C8 C7 113.0(13) .
C14 C8 C7 124.3(7) .
C8 C9 C10 116.6(17) .
C8 C9 H9A 121.7 .
C10 C9 H9A 121.7 .
C9 C10 C5 135.7(18) .
C9 C10 H10A 112.2 .
C5 C10 H10A 112.2 .
C12 C11 C7 124.5(7) .
C12 C11 H11A 117.8 .
C7 C11 H11A 117.8 .
C11 C12 C13 119.2(7) .
C11 C12 C18 127.7(8) .
C13 C12 C18 112.8(9) .
C12 C13 C14 118.5(8) .
C12 C13 C15 119.2(6) .
C14 C13 C15 121.2(6) .
C8 C14 C13 119.4(6) .
C8 C14 C21 115.6(12) .
C13 C14 C21 120.8(11) .
C19 C15 C16 118.1(8) .
C19 C15 C13 118.6(6) .
C16 C15 C13 122.3(6) .
C22 C16 C15 120.4(6) .
C22 C16 C17 115.1(10) .
C15 C16 C17 120.3(10) .
C18 C17 C16 116.3(12) .
C18 C17 H17A 121.8 .
C16 C17 H17A 121.8 .
C17 C18 C12 123.8(11) .
C17 C18 H18A 118.1 .
C12 C18 H18A 118.1 .
C24 C19 C15 119.0(7) .
C24 C19 C20 124.0(10) .
C15 C19 C20 117.0(11) .
C21 C20 C19 121.9(14) .
C21 C20 H20A 119.1 .
C19 C20 H20A 119.1 .
C20 C21 C14 116.7(16) .
C20 C21 H21A 121.6 .
C14 C21 H21A 121.6 .
C28 C22 C16 118.3(14) .
C28 C22 C23 114.7(14) .
C16 C22 C23 123.4(7) .
C22 C23 C24 113.5(9) .
C22 C23 C25 122.9(7) .
C24 C23 C25 122.5(6) .
C19 C24 C23 123.6(7) .
C19 C24 H24A 118.2 .
C23 C24 H24A 118.2 .
C29 C25 C26 115.8(9) .
C29 C25 C23 121.6(7) .
C26 C25 C23 120.3(6) .
C32 C26 C27 134.2(12) .
C32 C26 C25 121.2(7) .
C27 C26 C25 104.4(12) .
C28 C27 C26 131.3(18) .
C28 C27 H27A 114.4 .
C26 C27 H27A 114.4 .
C22 C28 C27 118.9(19) .
C22 C28 H28A 120.5 .
C27 C28 H28A 120.5 .
C30 C29 C25 121.6(8) .
C30 C29 H29A 119.2 .
C25 C29 H29A 119.2 .
C29 C30 C31 121.1(7) .
C29 C30 H30A 119.5 .
C31 C30 H30A 119.5 .
C32 C31 C30 117.1(10) .
C32 C31 C1 119.6(7) 3
C30 C31 C1 121.2(7) 3
C26 C32 C31 120.4(8) .
C26 C32 H32A 119.8 .
C31 C32 H32A 119.8 .
C1S O1S C4S 107.5(4) .
O1S C1S C2S 107.4(4) .
O1S C1S H1SA 110.2 .
C2S C1S H1SA 110.2 .
O1S C1S H1SB 110.2 .
C2S C1S H1SB 110.2 .
H1SA C1S H1SB 108.5 .
C3S C2S C1S 105.3(4) .
C3S C2S H2SA 110.7 .
C1S C2S H2SA 110.7 .
C3S C2S H2SB 110.7 .
C1S C2S H2SB 110.7 .
H2SA C2S H2SB 108.8 .
C2S C3S C4S 105.1(4) .
C2S C3S H3SA 110.7 .
C4S C3S H3SA 110.7 .
C2S C3S H3SB 110.7 .
C4S C3S H3SB 110.7 .
H3SA C3S H3SB 108.8 .
O1S C4S C3S 106.8(4) .
O1S C4S H4SA 110.4 .
C3S C4S H4SA 110.4 .
O1S C4S H4SB 110.4 .
C3S C4S H4SB 110.4 .
H4SA C4S H4SB 108.6 .

loop_
_geom_bond_atom_site_label_1
_geom_bond_atom_site_label_2
_geom_bond_distance
_geom_bond_site_symmetry_2
C1 C6 1.377(9) .
C1 C2 1.389(10) .
C1 C31 1.487(11) 3
C2 C3 1.356(11) .
C2 H2A 0.9500 .
C3 C4 1.408(9) .
C3 H3A 0.9500 .
C4 C5 1.389(10) .
C4 C7 1.494(12) .
C5 C6 1.394(12) .
C5 C10 1.405(18) .
C6 H6A 0.9500 .
C7 C11 1.404(10) .
C7 C8 1.427(10) .
C8 C9 1.326(15) .
C8 C14 1.376(11) .
C9 C10 1.385(18) .
C9 H9A 0.9500 .
C10 H10A 0.9500 .
C11 C12 1.396(9) .
C11 H11A 0.9500 .
C12 C13 1.404(8) .
C12 C18 1.554(14) .
C13 C14 1.409(9) .
C13 C15 1.468(10) .
C14 C21 1.459(15) .
C15 C19 1.394(8) .
C15 C16 1.413(9) .
C16 C22 1.351(10) .
C16 C17 1.453(15) .
C17 C18 1.409(17) .
C17 H17A 0.9500 .
C18 H18A 0.9500 .
C19 C24 1.370(10) .
C19 C20 1.503(16) .
C20 C21 1.434(18) .
C20 H20A 0.9500 .
C21 H21A 0.9500 .
C22 C28 1.321(15) .
C22 C23 1.394(9) .
C23 C24 1.427(10) .
C23 C25 1.472(11) .
C24 H24A 0.9500 .
C25 C29 1.381(9) .
C25 C26 1.412(10) .
C26 C32 1.371(11) .
C26 C27 1.387(17) .
C27 C28 1.380(18) .
C27 H27A 0.9500 .
C28 H28A 0.9500 .
C29 C30 1.365(10) .
C29 H29A 0.9500 .
C30 C31 1.383(9) .
C30 H30A 0.9500 .
C31 C32 1.383(10) .
C31 C1 1.487(11) 3
C32 H32A 0.9500 .
O1S C1S 1.388(6) .
O1S C4S 1.400(6) .
C1S C2S 1.501(7) .
C1S H1SA 0.9900 .
C1S H1SB 0.9900 .
C2S C3S 1.461(8) .
C2S H2SA 0.9900 .
C2S H2SB 0.9900 .
C3S C4S 1.502(6) .
C3S H3SA 0.9900 .
C3S H3SB 0.9900 .
C4S H4SA 0.9900 .
C4S H4SB 0.9900 .

loop_
_geom_torsion_atom_site_label_1
_geom_torsion_atom_site_label_2
_geom_torsion_atom_site_label_3
_geom_torsion_atom_site_label_4
_geom_torsion
_geom_torsion_site_symmetry_1
_geom_torsion_site_symmetry_4
C6 C1 C2 C3 15.9(9) . .
C31 C1 C2 C3 -147.2(7) 3 .
C1 C2 C3 C4 -2.1(10) . .
C2 C3 C4 C5 -12.4(9) . .
C2 C3 C4 C7 151.2(7) . .
C3 C4 C5 C6 13.1(9) . .
C7 C4 C5 C6 -150.5(6) . .
C3 C4 C5 C10 -165.3(10) . .
C7 C4 C5 C10 31.0(11) . .
C2 C1 C6 C5 -15.0(9) . .
C31 C1 C6 C5 148.2(7) 3 .
C4 C5 C6 C1 0.6(10) . .
C10 C5 C6 C1 178.2(15) . .
C5 C4 C7 C11 146.6(6) . .
C3 C4 C7 C11 -16.2(9) . .
C5 C4 C7 C8 -15.9(9) . .
C3 C4 C7 C8 -178.8(6) . .
C11 C7 C8 C9 -173.3(10) . .
C4 C7 C8 C9 -9.3(12) . .
C11 C7 C8 C14 -12.2(11) . .
C4 C7 C8 C14 151.7(8) . .
C14 C8 C9 C10 -150.8(17) . .
C7 C8 C9 C10 11(2) . .
C8 C9 C10 C5 14(4) . .
C4 C5 C10 C9 -35(3) . .
C6 C5 C10 C9 147(2) . .
C8 C7 C11 C12 8.4(9) . .
C4 C7 C11 C12 -155.8(6) . .
C7 C11 C12 C13 1.3(9) . .
C7 C11 C12 C18 -171.9(8) . .
C11 C12 C13 C14 -8.2(8) . .
C18 C12 C13 C14 165.9(7) . .
C11 C12 C13 C15 160.3(5) . .
C18 C12 C13 C15 -25.6(8) . .
C9 C8 C14 C13 166.0(11) . .
C7 C8 C14 C13 6.1(13) . .
C9 C8 C14 C21 8.7(15) . .
C7 C8 C14 C21 -151.1(9) . .
C12 C13 C14 C8 4.7(10) . .
C15 C13 C14 C8 -163.6(7) . .
C12 C13 C14 C21 160.7(9) . .
C15 C13 C14 C21 -7.5(11) . .
C12 C13 C15 C19 -150.3(5) . .
C14 C13 C15 C19 17.9(7) . .
C12 C13 C15 C16 17.9(7) . .
C14 C13 C15 C16 -173.9(5) . .
C19 C15 C16 C22 7.5(9) . .
C13 C15 C16 C22 -160.8(6) . .
C19 C15 C16 C17 163.5(8) . .
C13 C15 C16 C17 -4.8(11) . .
C22 C16 C17 C18 159.8(11) . .
C15 C16 C17 C18 2.7(16) . .
C16 C17 C18 C12 -13(2) . .
C11 C12 C18 C17 -161.6(11) . .
C13 C12 C18 C17 24.9(16) . .
C16 C15 C19 C24 -9.2(8) . .
C13 C15 C19 C24 159.5(5) . .
C16 C15 C19 C20 168.6(8) . .
C13 C15 C19 C20 -22.6(10) . .
C24 C19 C20 C21 -163.1(12) . .
C15 C19 C20 C21 19.2(18) . .
C19 C20 C21 C14 -9(2) . .
C8 C14 C21 C20 160.2(12) . .
C13 C14 C21 C20 3.3(17) . .
C15 C16 C22 C28 162.8(12) . .
C17 C16 C22 C28 5.7(16) . .
C15 C16 C22 C23 5.1(11) . .
C17 C16 C22 C23 -152.0(9) . .
C28 C22 C23 C24 -173.1(12) . .
C16 C22 C23 C24 -14.7(10) . .
C28 C22 C23 C25 -5.3(14) . .
C16 C22 C23 C25 153.2(7) . .
C15 C19 C24 C23 -1.2(9) . .
C20 C19 C24 C23 -178.9(9) . .
C22 C23 C24 C19 12.8(8) . .
C25 C23 C24 C19 -155.1(6) . .
C22 C23 C25 C29 -174.7(6) . .
C24 C23 C25 C29 -7.9(9) . .
C22 C23 C25 C26 -12.9(9) . .
C24 C23 C25 C26 153.9(6) . .
C29 C25 C26 C32 12.6(9) . .
C23 C25 C26 C32 -150.2(7) . .
C29 C25 C26 C27 -170.4(10) . .
C23 C25 C26 C27 26.8(11) . .
C32 C26 C27 C28 145(2) . .
C25 C26 C27 C28 -32(3) . .
C16 C22 C28 C27 -155.1(19) . .
C23 C22 C28 C27 4(3) . .
C26 C27 C28 C22 17(4) . .
C26 C25 C29 C30 -12.3(9) . .
C23 C25 C29 C30 150.3(7) . .
C25 C29 C30 C31 -1.3(10) . .
C29 C30 C31 C32 14.8(9) . .
C29 C30 C31 C1 -148.5(7) . 3
C27 C26 C32 C31 -175.3(13) . .
C25 C26 C32 C31 0.6(10) . .
C30 C31 C32 C26 -14.3(9) . .
C1 C31 C32 C26 149.3(7) 3 .
C4S O1S C1S C2S -27.6(6) . .
O1S C1S C2S C3S 15.6(6) . .
C1S C2S C3S C4S 1.4(6) . .
C1S O1S C4S C3S 28.5(6) . .
C2S C3S C4S O1S -17.9(6) . .
